data_4515290
loop_
_publ_author_name
'Yang, Yuying'
'Liu, Guangfeng'
'Liu, Jie'
'Wei, Mengmeng'
'Wang, Zhongxuan'
'Hao, Xiaotao'
'Maheswar Repaka, D. V.'
'Ramanujan, Raju V.'
'Tao, Xutang'
'Qin, Wei'
'Zhang, Qichun'

_publ_section_title
;
 Anisotropic Magnetoelectric Coupling and Cotton-Mouton Effects in the
 Organic Magnetic Charge-Transfer Complex Pyrene-F<sub>4</sub>TCNQ.
;
_journal_issue 51
_journal_name_full 'ACS applied materials &amp; interfaces'
_journal_page_first 44654
_journal_page_last 44659
_journal_paper_doi 10.1021/acsami.8b16848
_journal_volume 10
_journal_year 2018
_chemical_formula_sum 'C28 H12 F N4'
_chemical_formula_weight 423.42
_space_group_crystal_system monoclinic
_space_group_IT_number 14
_space_group_name_Hall '-P 2yn'
_space_group_name_H-M_alt 'P 1 21/n 1'
_atom_sites_solution_hydrogens geom
_audit_creation_method SHELXL-2014/7
_cell_angle_alpha 90
_cell_angle_beta 100.392(4)
_cell_angle_gamma 90
_cell_formula_units_Z 8
_cell_length_a 8.919(2)
_cell_length_b 26.620(7)
_cell_length_c 17.322(5)
_cell_measurement_reflns_used 1115
_cell_measurement_temperature 296(2)
_cell_measurement_theta_max 24.99
_cell_measurement_theta_min 2.39
_cell_volume 4045.2(18)
_computing_structure_refinement 'SHELXL-2014/7 (Sheldrick, 2014)'
_diffrn_ambient_temperature 296(2)
_diffrn_measured_fraction_theta_full 0.994
_diffrn_measured_fraction_theta_max 0.994
_diffrn_measurement_device_type 'Bruker APEX-II CCD'
_diffrn_measurement_method '\f and \w scans'
_diffrn_radiation_type MoK\a
_diffrn_radiation_wavelength 0.71073
_diffrn_reflns_av_R_equivalents 0.1792
_diffrn_reflns_av_unetI/netI 0.1907
_diffrn_reflns_Laue_measured_fraction_full 0.994
_diffrn_reflns_Laue_measured_fraction_max 0.994
_diffrn_reflns_limit_h_max 10
_diffrn_reflns_limit_h_min -10
_diffrn_reflns_limit_k_max 30
_diffrn_reflns_limit_k_min -30
_diffrn_reflns_limit_l_max 18
_diffrn_reflns_limit_l_min -20
_diffrn_reflns_number 24919
_diffrn_reflns_point_group_measured_fraction_full 0.994
_diffrn_reflns_point_group_measured_fraction_max 0.994
_diffrn_reflns_theta_full 24.406
_diffrn_reflns_theta_max 24.406
_diffrn_reflns_theta_min 1.419
_exptl_absorpt_coefficient_mu 0.091
_exptl_absorpt_correction_T_max 0.7452
_exptl_absorpt_correction_T_min 0.4444
_exptl_absorpt_correction_type multi-scan
_exptl_absorpt_process_details 'Bruker SADABS'
_exptl_crystal_colour black
_exptl_crystal_density_diffrn 1.390
_exptl_crystal_description needle
_exptl_crystal_F_000 1736
_exptl_crystal_size_max 0.489
_exptl_crystal_size_mid 0.235
_exptl_crystal_size_min 0.156
_refine_diff_density_max 0.616
_refine_diff_density_min -0.317
_refine_diff_density_rms 0.097
_refine_ls_extinction_coef 0.0015(3)
_refine_ls_extinction_expression Fc^*^=kFc[1+0.001xFc^2^\l^3^/sin(2\q)]^-1/4^
_refine_ls_extinction_method 'SHELXL-2014/7 (Sheldrick 2014'
_refine_ls_goodness_of_fit_ref 0.923
_refine_ls_hydrogen_treatment constr
_refine_ls_matrix_type full
_refine_ls_number_parameters 616
_refine_ls_number_reflns 6625
_refine_ls_number_restraints 0
_refine_ls_restrained_S_all 0.923
_refine_ls_R_factor_all 0.2329
_refine_ls_R_factor_gt 0.0795
_refine_ls_shift/su_max 0.000
_refine_ls_shift/su_mean 0.000
_refine_ls_structure_factor_coef Fsqd
_refine_ls_weighting_details 'w=1/[\s^2^(Fo^2^)+(0.0773P)^2^] where P=(Fo^2^+2Fc^2^)/3'
_refine_ls_weighting_scheme calc
_refine_ls_wR_factor_gt 0.1643
_refine_ls_wR_factor_ref 0.2261
_reflns_Friedel_coverage 0.000
_reflns_number_gt 2281
_reflns_number_total 6625
_reflns_threshold_expression 'I > 2\s(I)'
_cod_data_source_file am8b16848_si_003.cif
_cod_data_source_block PYFTQ_a
_cod_original_sg_symbol_H-M 'P 21/n'
_cod_database_code 4515290
_shelx_shelxl_version_number 2014/7
_shelx_space_group_comment
;
The symmetry employed for this shelxl refinement is uniquely defined
by the following loop, which should always be used as a source of
symmetry information in preference to the above space-group names.
They are only intended as comments.
;
_shelx_estimated_absorpt_t_min 0.957
_shelx_estimated_absorpt_t_max 0.986

loop_
_space_group_symop_operation_xyz
'x, y, z'
'-x+1/2, y+1/2, -z+1/2'
'-x, -y, -z'
'x-1/2, -y-1/2, z-1/2'

loop_
_atom_site_label
_atom_site_type_symbol
_atom_site_fract_x
_atom_site_fract_y
_atom_site_fract_z
_atom_site_U_iso_or_equiv
_atom_site_adp_type
_atom_site_occupancy
_atom_site_site_symmetry_order
_atom_site_calc_flag
_atom_site_refinement_flags_posn
_atom_site_refinement_flags_adp
_atom_site_refinement_flags_occupancy
_atom_site_disorder_assembly
_atom_site_disorder_group
F1A F 0.0881(6) 0.41932(18) 0.1055(3) 0.0321(18) Uani 0.667(6) 1 d . . P A 1
F1B F 0.4093(12) 0.4125(4) 0.4019(7) 0.038(4) Uani 0.333(6) 1 d . . P A 2
N002 N 0.5622(6) 0.32986(19) 1.0016(3) 0.0321(14) Uani 1 1 d . . . . .
F2A F 0.4397(9) 0.3323(3) 0.5806(5) 0.029(3) Uani 0.376(6) 1 d . . P B 1
F2B F 0.7613(6) 0.3355(2) 0.8765(3) 0.033(2) Uani 0.624(6) 1 d . . P B 2
N003 N 0.1480(6) 0.3208(2) 0.8308(3) 0.0342(15) Uani 1 1 d . . . . .
N004 N 0.7050(7) 0.4246(2) 0.1530(3) 0.0357(15) Uani 1 1 d . . . . .
N005 N 1.0527(6) 0.3253(2) 0.6271(3) 0.0356(16) Uani 1 1 d . . . . .
N006 N 0.2923(6) 0.41917(18) -0.0199(3) 0.0333(14) Uani 1 1 d . . . . .
C007 C 0.6844(7) 0.3347(2) 0.8037(3) 0.0178(14) Uani 1 1 d . . . . .
N008 N -0.2005(7) 0.4310(2) 0.3571(3) 0.0382(16) Uani 1 1 d . . . . .
C00A C 0.7613(7) 0.3353(2) 0.7450(3) 0.0204(16) Uani 1 1 d . . . . .
H00A H 0.8672 0.3363 0.7557 0.025 Uiso 1 1 calc R U . . .
C00B C 0.4108(6) 0.4128(2) 0.2702(3) 0.0192(16) Uani 1 1 d . . . . .
H00B H 0.5166 0.4109 0.2801 0.023 Uiso 1 1 calc R U . . .
C00C C 0.6827(7) 0.3345(2) 0.6658(3) 0.0187(14) Uani 1 1 d . . . . .
C00D C 0.7512(8) 0.4571(2) 0.7940(4) 0.0179(16) Uani 1 1 d . . . . .
C00E C 0.5199(6) 0.33264(19) 0.7923(3) 0.0199(14) Uani 1 1 d . . . . .
C00F C 0.1713(7) 0.41678(19) 0.3171(3) 0.0202(15) Uani 1 1 d . . . . .
C00G C 0.8958(7) 0.4528(2) 0.8437(4) 0.0241(17) Uani 1 1 d . . . . .
C00H C 0.7591(7) 0.3336(2) 0.6036(4) 0.0229(16) Uani 1 1 d . . . . .
C00I C 0.2798(7) 0.3252(2) 0.8415(3) 0.0231(15) Uani 1 1 d . . . . .
C00J C 0.4083(7) 0.4171(2) 0.1282(4) 0.0219(16) Uani 1 1 d . . . . .
C00K C 0.8775(7) 0.4548(2) 0.6791(4) 0.0220(16) Uani 1 1 d . . . . .
C00L C 0.6186(7) 0.2079(2) 0.7762(4) 0.0180(16) Uani 1 1 d . . . . .
C00M C 0.3308(6) 0.41564(19) 0.1900(3) 0.0196(15) Uani 1 1 d . . . . .
C00N C 0.6084(7) 0.2066(2) 0.6932(4) 0.0202(16) Uani 1 1 d . . . . .
C00O C 0.0888(7) 0.4186(2) 0.2376(3) 0.0220(16) Uani 1 1 d . . . . .
H00O H -0.0170 0.4205 0.2275 0.026 Uiso 1 1 calc R U . . .
C00P C 0.1661(7) 0.41757(19) 0.1788(4) 0.0191(15) Uani 1 1 d . . . . .
C00Q C 0.3355(7) 0.4128(2) 0.3304(4) 0.0197(15) Uani 1 1 d . . . . .
C00R C 0.5967(7) 0.4610(2) 0.6617(4) 0.0228(16) Uani 1 1 d . . . . .
C00S C 0.9229(8) 0.3300(2) 0.6161(3) 0.0242(15) Uani 1 1 d . . . . .
C00T C 0.6167(7) 0.4595(2) 0.8275(4) 0.0193(15) Uani 1 1 d . . . . .
C00U C 0.0915(7) 0.4189(2) 0.3788(4) 0.0201(16) Uani 1 1 d . . . . .
C00V C 0.4431(7) 0.3299(2) 0.8550(4) 0.0194(15) Uani 1 1 d . . . . .
C00W C 0.7421(8) 0.4581(2) 0.7112(4) 0.0187(16) Uani 1 1 d . . . . .
C00X C 0.1634(7) 0.4175(2) 0.4598(4) 0.0276(17) Uani 1 1 d . . . . .
C00Y C 0.5165(7) 0.3346(2) 0.6529(4) 0.0220(15) Uani 1 1 d . . . . .
C00Z C 0.7615(7) 0.2121(2) 0.8256(4) 0.0217(16) Uani 1 1 d . . . . .
C010 C 0.3392(7) 0.4185(2) 0.0468(4) 0.0263(16) Uani 1 1 d . . . . .
N011 N 0.6349(6) 0.3351(2) 0.4560(3) 0.0441(16) Uani 1 1 d . . . . .
C012 C 0.4955(7) 0.2038(2) 0.8902(4) 0.0260(16) Uani 1 1 d . . . . .
H012 H 0.4081 0.2018 0.9123 0.031 Uiso 1 1 calc R U . . .
N013 N 0.2187(7) 0.4168(2) 0.5264(3) 0.0429(16) Uani 1 1 d . . . . .
C014 C 0.7212(7) 0.45840(19) 0.5488(4) 0.0265(16) Uani 1 1 d . . . . .
H014 H 0.7139 0.4588 0.4945 0.032 Uiso 1 1 calc R U . . .
C015 C 0.5743(8) 0.4203(2) 0.1428(3) 0.0266(16) Uani 1 1 d . . . . .
C016 C 0.4397(7) 0.3333(2) 0.7125(3) 0.0241(16) Uani 1 1 d . . . . .
H016 H 0.3337 0.3329 0.7022 0.029 Uiso 1 1 calc R U . . .
C017 C 0.8637(7) 0.4553(2) 0.5967(4) 0.0267(17) Uani 1 1 d . . . . .
H017 H 0.9507 0.4535 0.5743 0.032 Uiso 1 1 calc R U . . .
C018 C 1.0311(7) 0.4506(2) 0.8099(4) 0.0251(16) Uani 1 1 d . . . . .
H018 H 1.1261 0.4490 0.8424 0.030 Uiso 1 1 calc R U . . .
C019 C 0.5138(7) 0.3301(2) 0.9356(4) 0.0229(15) Uani 1 1 d . . . . .
C01A C 0.5896(7) 0.4609(2) 0.5810(3) 0.0239(16) Uani 1 1 d . . . . .
H01A H 0.4952 0.4626 0.5479 0.029 Uiso 1 1 calc R U . . .
C01B C 0.6362(7) 0.2081(2) 0.9388(3) 0.0276(16) Uani 1 1 d . . . . .
H01B H 0.6423 0.2078 0.9929 0.033 Uiso 1 1 calc R U . . .
C01C C 0.4722(7) 0.4629(2) 0.7752(4) 0.0243(16) Uani 1 1 d . . . . .
H01C H 0.3835 0.4644 0.7962 0.029 Uiso 1 1 calc R U . . .
C01D C 0.7317(8) 0.2078(2) 0.5789(4) 0.0284(17) Uani 1 1 d . . . . .
H01D H 0.8193 0.2102 0.5571 0.034 Uiso 1 1 calc R U . . .
C01E C 1.0215(7) 0.4509(2) 0.7310(4) 0.0276(17) Uani 1 1 d . . . . .
H01E H 1.1102 0.4486 0.7100 0.033 Uiso 1 1 calc R U . . .
C01F C 0.7427(7) 0.2096(2) 0.6599(4) 0.0235(16) Uani 1 1 d . . . . .
C01G C 0.4618(7) 0.4641(2) 0.6969(4) 0.0246(16) Uani 1 1 d . . . . .
H01G H 0.3665 0.4669 0.6649 0.029 Uiso 1 1 calc R U . . .
C01H C -0.0715(8) 0.4254(2) 0.3660(3) 0.0272(16) Uani 1 1 d . . . . .
C01I C 0.7679(7) 0.2129(2) 0.9078(4) 0.0271(17) Uani 1 1 d . . . . .
H01I H 0.8614 0.2166 0.9412 0.033 Uiso 1 1 calc R U . . .
C01J C 0.9038(8) 0.4514(2) 0.9256(4) 0.0302(17) Uani 1 1 d . . . . .
H01J H 0.9981 0.4488 0.9586 0.036 Uiso 1 1 calc R U . . .
C01K C 0.8953(7) 0.2168(2) 0.7901(4) 0.0262(17) Uani 1 1 d . . . . .
H01K H 0.9902 0.2207 0.8220 0.031 Uiso 1 1 calc R U . . .
C01L C 0.6303(8) 0.4577(2) 0.9089(4) 0.0285(17) Uani 1 1 d . . . . .
H01L H 0.5428 0.4591 0.9311 0.034 Uiso 1 1 calc R U . . .
C01M C 0.3405(7) 0.1978(2) 0.7562(4) 0.0290(16) Uani 1 1 d . . . . .
H01M H 0.2516 0.1953 0.7769 0.035 Uiso 1 1 calc R U . . .
C01N C 0.8855(8) 0.2158(2) 0.7126(4) 0.0281(18) Uani 1 1 d . . . . .
H01N H 0.9741 0.2191 0.6918 0.034 Uiso 1 1 calc R U . . .
C01O C 0.3315(7) 0.1968(2) 0.6776(4) 0.0298(17) Uani 1 1 d . . . . .
H01O H 0.2367 0.1935 0.6453 0.036 Uiso 1 1 calc R U . . .
C01P C 0.4592(8) 0.1990(2) 0.5614(4) 0.0303(17) Uani 1 1 d . . . . .
H01P H 0.3656 0.1954 0.5282 0.036 Uiso 1 1 calc R U . . .
C01Q C 0.4660(7) 0.2009(2) 0.6427(4) 0.0240(15) Uani 1 1 d . . . . .
C01R C 0.4825(7) 0.2024(2) 0.8081(4) 0.0237(16) Uani 1 1 d . . . . .
C01S C 0.6870(7) 0.3345(2) 0.5226(4) 0.0318(17) Uani 1 1 d . . . . .
C01T C 0.5906(8) 0.2026(2) 0.5304(4) 0.0345(17) Uani 1 1 d . . . . .
H01T H 0.5848 0.2014 0.4762 0.041 Uiso 1 1 calc R U . . .
C01U C 0.7716(8) 0.4537(2) 0.9576(4) 0.0342(18) Uani 1 1 d . . . . .
H01U H 0.7779 0.4527 1.0117 0.041 Uiso 1 1 calc R U . . .

loop_
_atom_site_aniso_label
_atom_site_aniso_U_11
_atom_site_aniso_U_22
_atom_site_aniso_U_33
_atom_site_aniso_U_23
_atom_site_aniso_U_13
_atom_site_aniso_U_12
F1A 0.026(4) 0.040(3) 0.029(4) 0.002(3) 0.003(3) 0.000(3)
F1B 0.042(8) 0.038(7) 0.035(8) 0.004(6) 0.011(7) 0.013(6)
N002 0.034(4) 0.032(3) 0.031(3) -0.001(3) 0.007(3) 0.005(3)
F2A 0.012(5) 0.039(6) 0.035(7) 0.007(5) 0.000(5) 0.004(4)
F2B 0.029(4) 0.035(4) 0.039(4) -0.001(3) 0.015(3) -0.002(3)
N003 0.028(4) 0.046(4) 0.028(3) -0.003(3) 0.004(3) 0.000(3)
N004 0.034(4) 0.044(4) 0.031(4) 0.003(3) 0.012(3) 0.000(3)
N005 0.031(4) 0.047(4) 0.032(4) 0.004(3) 0.012(3) 0.003(3)
N006 0.033(4) 0.034(3) 0.032(4) 0.000(3) 0.005(3) 0.001(3)
C007 0.021(4) 0.020(3) 0.011(4) 0.001(3) -0.002(3) -0.002(3)
N008 0.038(4) 0.048(4) 0.033(4) 0.008(3) 0.017(3) 0.011(3)
C00A 0.025(4) 0.017(3) 0.019(4) 0.004(3) 0.004(3) 0.001(3)
C00B 0.017(4) 0.018(3) 0.023(4) 0.002(3) 0.006(3) 0.001(3)
C00C 0.024(4) 0.014(3) 0.018(4) 0.000(3) 0.004(3) 0.000(3)
C00D 0.023(4) 0.010(3) 0.021(4) -0.002(3) 0.004(3) -0.003(3)
C00E 0.022(4) 0.013(3) 0.026(4) -0.002(3) 0.009(3) 0.000(3)
C00F 0.019(4) 0.017(3) 0.027(4) -0.002(3) 0.009(3) 0.001(3)
C00G 0.030(5) 0.021(3) 0.023(4) -0.002(3) 0.010(4) -0.008(3)
C00H 0.026(4) 0.026(4) 0.017(4) 0.004(3) 0.004(3) -0.002(3)
C00I 0.025(4) 0.028(4) 0.016(4) -0.006(3) 0.004(3) -0.004(3)
C00J 0.025(4) 0.023(4) 0.017(4) 0.003(3) 0.004(3) 0.002(3)
C00K 0.021(4) 0.016(3) 0.031(4) 0.003(3) 0.010(4) 0.003(3)
C00L 0.017(4) 0.019(3) 0.019(4) 0.002(3) 0.005(3) -0.002(3)
C00M 0.020(4) 0.016(3) 0.024(4) 0.001(3) 0.005(3) -0.002(3)
C00N 0.020(4) 0.012(3) 0.031(4) -0.005(3) 0.011(3) -0.001(3)
C00O 0.020(4) 0.021(4) 0.025(4) 0.000(3) 0.004(4) -0.002(3)
C00P 0.019(4) 0.016(3) 0.019(4) 0.001(3) -0.006(4) -0.004(3)
C00Q 0.020(4) 0.017(3) 0.021(4) 0.003(3) 0.001(3) -0.004(3)
C00R 0.029(5) 0.013(3) 0.028(4) 0.002(3) 0.008(4) 0.003(3)
C00S 0.031(4) 0.025(4) 0.019(4) 0.002(3) 0.010(4) 0.002(3)
C00T 0.023(4) 0.016(3) 0.022(4) -0.004(3) 0.012(3) -0.005(3)
C00U 0.022(4) 0.023(4) 0.015(4) -0.001(3) 0.003(3) -0.004(3)
C00V 0.017(4) 0.020(3) 0.022(4) -0.003(3) 0.006(3) 0.005(3)
C00W 0.019(4) 0.013(3) 0.023(4) 0.004(3) 0.002(3) 0.004(3)
C00X 0.023(4) 0.017(4) 0.045(5) -0.003(3) 0.015(4) -0.010(3)
C00Y 0.020(4) 0.023(3) 0.022(4) 0.001(3) 0.000(3) 0.004(3)
C00Z 0.027(4) 0.012(3) 0.027(4) 0.002(3) 0.006(4) 0.003(3)
C010 0.020(4) 0.024(4) 0.038(4) -0.001(3) 0.014(4) 0.005(3)
N011 0.046(4) 0.050(4) 0.035(4) 0.004(3) 0.005(3) -0.019(3)
C012 0.036(4) 0.017(3) 0.029(4) 0.001(3) 0.016(4) 0.004(3)
N013 0.052(4) 0.043(4) 0.033(4) -0.002(3) 0.006(3) -0.012(3)
C014 0.037(5) 0.019(3) 0.025(4) 0.010(3) 0.011(4) 0.006(3)
C015 0.034(5) 0.030(4) 0.018(4) -0.003(3) 0.010(4) 0.001(3)
C016 0.024(4) 0.028(4) 0.020(4) -0.001(3) 0.003(3) 0.001(3)
C017 0.032(5) 0.025(4) 0.027(4) 0.006(3) 0.016(4) -0.002(3)
C018 0.016(4) 0.026(4) 0.031(4) 0.002(3) -0.002(3) 0.003(3)
C019 0.015(4) 0.022(3) 0.033(4) 0.001(3) 0.006(3) -0.003(3)
C01A 0.029(4) 0.026(4) 0.018(4) 0.001(3) 0.007(3) 0.005(3)
C01B 0.037(4) 0.031(4) 0.016(4) -0.002(3) 0.009(4) -0.001(3)
C01C 0.020(4) 0.020(4) 0.036(4) -0.004(3) 0.013(4) -0.008(3)
C01D 0.036(5) 0.027(4) 0.025(4) 0.000(3) 0.015(4) 0.007(3)
C01E 0.024(4) 0.026(4) 0.035(5) 0.003(3) 0.010(4) 0.006(3)
C01F 0.020(4) 0.018(3) 0.034(4) 0.002(3) 0.009(4) 0.005(3)
C01G 0.017(4) 0.022(4) 0.034(4) -0.001(3) 0.001(3) 0.001(3)
C01H 0.037(5) 0.032(4) 0.016(4) 0.001(3) 0.011(4) 0.004(3)
C01I 0.028(4) 0.028(4) 0.023(4) -0.001(3) -0.003(3) 0.003(3)
C01J 0.038(5) 0.031(4) 0.021(4) 0.001(3) 0.006(4) 0.001(3)
C01K 0.016(4) 0.019(4) 0.044(5) 0.011(3) 0.006(4) -0.002(3)
C01L 0.034(5) 0.025(4) 0.031(4) -0.001(3) 0.018(4) -0.006(3)
C01M 0.022(4) 0.025(4) 0.042(5) -0.001(3) 0.009(4) 0.006(3)
C01N 0.025(4) 0.019(4) 0.043(5) 0.011(3) 0.014(4) 0.005(3)
C01O 0.024(4) 0.030(4) 0.034(4) 0.001(3) 0.001(3) 0.003(3)
C01P 0.039(5) 0.026(4) 0.025(4) -0.003(3) 0.002(4) 0.000(3)
C01Q 0.022(4) 0.024(3) 0.028(4) -0.004(3) 0.010(3) 0.001(3)
C01R 0.027(4) 0.016(3) 0.032(4) -0.001(3) 0.017(4) 0.007(3)
C01S 0.032(4) 0.023(4) 0.044(5) -0.001(4) 0.017(4) -0.003(3)
C01T 0.051(5) 0.035(4) 0.019(4) -0.003(3) 0.011(4) 0.007(4)
C01U 0.051(5) 0.032(4) 0.022(4) 0.000(3) 0.012(4) -0.008(4)

loop_
_atom_type_symbol
_atom_type_description
_atom_type_scat_dispersion_real
_atom_type_scat_dispersion_imag
_atom_type_scat_source
C C 0.0033 0.0016 'International Tables Vol C Tables 4.2.6.8 and 6.1.1.4'
H H 0.0000 0.0000 'International Tables Vol C Tables 4.2.6.8 and 6.1.1.4'
F F 0.0171 0.0103 'International Tables Vol C Tables 4.2.6.8 and 6.1.1.4'
N N 0.0061 0.0033 'International Tables Vol C Tables 4.2.6.8 and 6.1.1.4'

loop_
_geom_angle_atom_site_label_1
_geom_angle_atom_site_label_2
_geom_angle_atom_site_label_3
_geom_angle
F2B C007 C00A 118.7(6)
F2B C007 C00E 118.0(5)
C00A C007 C00E 123.3(5)
C007 C00A C00C 120.4(6)
C007 C00A H00A 119.8
C00C C00A H00A 119.8
C00Q C00B C00M 121.3(6)
C00Q C00B H00B 119.4
C00M C00B H00B 119.4
C00H C00C C00A 121.9(6)
C00H C00C C00Y 120.9(5)
C00A C00C C00Y 117.2(5)
C00G C00D C00W 119.6(6)
C00G C00D C00T 119.7(6)
C00W C00D C00T 120.7(7)
C00V C00E C016 121.6(6)
C00V C00E C007 121.9(6)
C016 C00E C007 116.6(5)
C00U C00F C00O 119.4(5)
C00U C00F C00Q 121.7(6)
C00O C00F C00Q 118.9(5)
C01J C00G C00D 119.2(6)
C01J C00G C018 121.1(6)
C00D C00G C018 119.7(6)
C00C C00H C01S 124.6(6)
C00C C00H C00S 121.0(6)
C01S C00H C00S 114.3(5)
N003 C00I C00V 179.1(7)
C00M C00J C010 125.4(6)
C00M C00J C015 120.2(6)
C010 C00J C015 114.3(5)
C017 C00K C00W 118.0(6)
C017 C00K C01E 122.7(6)
C00W C00K C01E 119.2(6)
C00Z C00L C00N 120.1(6)
C00Z C00L C01R 120.9(6)
C00N C00L C01R 118.9(6)
C00J C00M C00B 121.3(6)
C00J C00M C00P 122.4(5)
C00B C00M C00P 116.3(5)
C01Q C00N C01F 119.0(6)
C01Q C00N C00L 120.8(6)
C01F C00N C00L 120.2(7)
C00P C00O C00F 119.1(6)
C00P C00O H00O 120.5
C00F C00O H00O 120.5
C00O C00P F1A 118.4(6)
C00O C00P C00M 123.6(6)
F1A C00P C00M 118.1(5)
F1B C00Q C00B 120.4(7)
F1B C00Q C00F 118.6(7)
C00B C00Q C00F 120.8(6)
C01A C00R C00W 118.6(6)
C01A C00R C01G 122.3(6)
C00W C00R C01G 119.1(6)
N005 C00S C00H 177.4(7)
C01L C00T C00D 119.0(6)
C01L C00T C01C 122.9(6)
C00D C00T C01C 118.1(5)
C00F C00U C00X 123.5(6)
C00F C00U C01H 122.0(6)
C00X C00U C01H 114.5(5)
C00E C00V C019 125.0(6)
C00E C00V C00I 120.5(6)
C019 C00V C00I 114.5(5)
C00K C00W C00D 119.7(7)
C00K C00W C00R 121.0(6)
C00D C00W C00R 119.3(6)
N013 C00X C00U 178.3(7)
F2A C00Y C016 118.8(6)
F2A C00Y C00C 119.1(6)
C016 C00Y C00C 121.9(6)
C00L C00Z C01I 118.8(6)
C00L C00Z C01K 118.4(6)
C01I C00Z C01K 122.8(7)
N006 C010 C00J 175.8(7)
C01B C012 C01R 121.1(6)
C01B C012 H012 119.4
C01R C012 H012 119.4
C01A C014 C017 120.7(6)
C01A C014 H014 119.6
C017 C014 H014 119.6
N004 C015 C00J 177.3(7)
C00Y C016 C00E 120.5(6)
C00Y C016 H016 119.8
C00E C016 H016 119.8
C014 C017 C00K 120.6(6)
C014 C017 H017 119.7
C00K C017 H017 119.7
C01E C018 C00G 120.4(6)
C01E C018 H018 119.8
C00G C018 H018 119.8
N002 C019 C00V 175.9(7)
C00R C01A C014 121.1(6)
C00R C01A H01A 119.5
C014 C01A H01A 119.5
C01I C01B C012 120.8(6)
C01I C01B H01B 119.6
C012 C01B H01B 119.6
C01G C01C C00T 121.9(6)
C01G C01C H01C 119.0
C00T C01C H01C 119.0
C01T C01D C01F 120.4(6)
C01T C01D H01D 119.8
C01F C01D H01D 119.8
C018 C01E C00K 121.4(6)
C018 C01E H01E 119.3
C00K C01E H01E 119.3
C01D C01F C00N 119.7(6)
C01D C01F C01N 122.6(6)
C00N C01F C01N 117.7(6)
C01C C01G C00R 120.9(6)
C01C C01G H01G 119.6
C00R C01G H01G 119.6
N008 C01H C00U 178.7(8)
C01B C01I C00Z 120.4(6)
C01B C01I H01I 119.8
C00Z C01I H01I 119.8
C01U C01J C00G 120.4(6)
C01U C01J H01J 119.8
C00G C01J H01J 119.8
C01N C01K C00Z 121.3(7)
C01N C01K H01K 119.3
C00Z C01K H01K 119.3
C01U C01L C00T 121.3(6)
C01U C01L H01L 119.3
C00T C01L H01L 119.3
C01O C01M C01R 121.6(6)
C01O C01M H01M 119.2
C01R C01M H01M 119.2
C01K C01N C01F 122.2(6)
C01K C01N H01N 118.9
C01F C01N H01N 118.9
C01M C01O C01Q 121.3(6)
C01M C01O H01O 119.4
C01Q C01O H01O 119.4
C01T C01P C01Q 120.4(6)
C01T C01P H01P 119.8
C01Q C01P H01P 119.8
C01P C01Q C00N 119.8(6)
C01P C01Q C01O 122.1(6)
C00N C01Q C01O 118.2(6)
C012 C01R C01M 122.9(6)
C012 C01R C00L 117.9(6)
C01M C01R C00L 119.2(6)
N011 C01S C00H 177.0(7)
C01P C01T C01D 120.7(6)
C01P C01T H01T 119.6
C01D C01T H01T 119.6
C01L C01U C01J 120.3(6)
C01L C01U H01U 119.9
C01J C01U H01U 119.9

loop_
_geom_bond_atom_site_label_1
_geom_bond_atom_site_label_2
_geom_bond_distance
F1A C00P 1.334(7)
F1B C00Q 1.295(11)
N002 C019 1.147(7)
F2A C00Y 1.315(9)
F2B C007 1.323(7)
N003 C00I 1.163(7)
N004 C015 1.153(7)
N005 C00S 1.145(7)
N006 C010 1.155(7)
C007 C00A 1.324(7)
C007 C00E 1.445(7)
N008 C01H 1.143(7)
C00A C00C 1.424(7)
C00A H00A 0.9300
C00B C00Q 1.338(7)
C00B C00M 1.445(7)
C00B H00B 0.9300
C00C C00H 1.375(7)
C00C C00Y 1.459(8)
C00D C00G 1.420(8)
C00D C00W 1.421(9)
C00D C00T 1.425(8)
C00E C00V 1.386(7)
C00E C016 1.438(7)
C00F C00U 1.388(8)
C00F C00O 1.440(7)
C00F C00Q 1.445(8)
C00G C01J 1.409(8)
C00G C018 1.434(8)
C00H C01S 1.435(9)
C00H C00S 1.441(8)
C00I C00V 1.438(8)
C00J C00M 1.376(8)
C00J C010 1.434(8)
C00J C015 1.459(9)
C00K C017 1.410(8)
C00K C00W 1.421(8)
C00K C01E 1.431(8)
C00L C00Z 1.405(8)
C00L C00N 1.426(9)
C00L C01R 1.428(8)
C00M C00P 1.447(7)
C00N C01Q 1.414(8)
C00N C01F 1.422(8)
C00O C00P 1.328(7)
C00O H00O 0.9300
C00R C01A 1.387(8)
C00R C00W 1.422(8)
C00R C01G 1.446(8)
C00T C01L 1.396(8)
C00T C01C 1.438(8)
C00U C00X 1.435(8)
C00U C01H 1.441(8)
C00V C019 1.426(8)
C00X N013 1.170(7)
C00Y C016 1.339(7)
C00Z C01I 1.414(8)
C00Z C01K 1.443(8)
N011 C01S 1.163(7)
C012 C01B 1.383(7)
C012 C01R 1.407(7)
C012 H012 0.9300
C014 C01A 1.389(7)
C014 C017 1.390(8)
C014 H014 0.9300
C016 H016 0.9300
C017 H017 0.9300
C018 C01E 1.355(8)
C018 H018 0.9300
C01A H01A 0.9300
C01B C01I 1.383(8)
C01B H01B 0.9300
C01C C01G 1.343(7)
C01C H01C 0.9300
C01D C01T 1.389(8)
C01D C01F 1.389(8)
C01D H01D 0.9300
C01E H01E 0.9300
C01F C01N 1.436(8)
C01G H01G 0.9300
C01I H01I 0.9300
C01J C01U 1.391(8)
C01J H01J 0.9300
C01K C01N 1.330(8)
C01K H01K 0.9300
C01L C01U 1.388(8)
C01L H01L 0.9300
C01M C01O 1.349(7)
C01M C01R 1.420(8)
C01M H01M 0.9300
C01N H01N 0.9300
C01O C01Q 1.441(8)
C01O H01O 0.9300
C01P C01T 1.379(8)
C01P C01Q 1.399(8)
C01P H01P 0.9300
C01T H01T 0.9300
C01U H01U 0.9300
